data_4037251
loop_
_publ_author_name
'Huang, Jing-Kai'
'Wong, Ying-Chieh'
'Kao, Tzu-Ting'
'Tseng, Chen-Tso'
'Shia, Kak-Shan'

_publ_section_title
;
 Cobalt(II)-Catalyzed Aerobic Oxidation of Terminal-Capped Alkynyl
 \a-Cyano Alkanone Systems. An Oxygen-Mediated Radical Chain Reaction.
;
_journal_issue 22
_journal_name_full 'The Journal of organic chemistry'
_journal_page_first 10759
_journal_page_last 10768
_journal_paper_doi 10.1021/acs.joc.6b01837
_journal_volume 81
_journal_year 2016
_chemical_formula_moiety 'C17 H25 N O2 Si'
_chemical_formula_sum 'C17 H25 N O2 Si'
_chemical_formula_weight 303.47
_space_group_IT_number 14
_space_group_name_Hall '-P 2ybc'
_space_group_name_H-M_alt 'P 1 21/c 1'
_symmetry_cell_setting monoclinic
_symmetry_space_group_name_H-M 'P 1 21/c 1'
_atom_sites_solution_hydrogens geom
_atom_sites_solution_primary direct
_atom_sites_solution_secondary difmap
_audit_creation_method SHELXL-97
_cell_angle_alpha 90.00
_cell_angle_beta 104.078(4)
_cell_angle_gamma 90.00
_cell_formula_units_Z 4
_cell_length_a 17.6278(10)
_cell_length_b 8.0278(5)
_cell_length_c 12.3398(7)
_cell_measurement_reflns_used 0
_cell_measurement_temperature 200(2)
_cell_measurement_theta_max 0
_cell_measurement_theta_min 0
_cell_volume 1693.79(17)
_computing_molecular_graphics 'Ortep-3 for Windows (Farrugia, 1997)'
_computing_publication_material 'WinGX publication routines (Farrugia, 1999)'
_computing_structure_refinement 'SHELXL-97 (Sheldrick, 1997)'
_computing_structure_solution 'SHELXS-86 (Sheldrick, 1986)'
_diffrn_ambient_temperature 200(2)
_diffrn_measured_fraction_theta_full 0.977
_diffrn_measured_fraction_theta_max 0.977
_diffrn_radiation_monochromator graphite
_diffrn_radiation_source 'fine-focus sealed tube'
_diffrn_radiation_type MoK\a
_diffrn_radiation_wavelength 0.71073
_diffrn_reflns_av_R_equivalents 0.0850
_diffrn_reflns_av_sigmaI/netI 0.0906
_diffrn_reflns_limit_h_max 20
_diffrn_reflns_limit_h_min -21
_diffrn_reflns_limit_k_max 8
_diffrn_reflns_limit_k_min -9
_diffrn_reflns_limit_l_max 14
_diffrn_reflns_limit_l_min -14
_diffrn_reflns_number 11381
_diffrn_reflns_theta_full 25.24
_diffrn_reflns_theta_max 25.24
_diffrn_reflns_theta_min 2.80
_exptl_absorpt_coefficient_mu 0.143
_exptl_absorpt_correction_T_max 0.9971
_exptl_absorpt_correction_T_min 0.9040
_exptl_absorpt_correction_type multi-scan
_exptl_crystal_colour 'pale yellow'
_exptl_crystal_density_diffrn 1.190
_exptl_crystal_density_method 'not measured'
_exptl_crystal_description prism
_exptl_crystal_F_000 656
_exptl_crystal_size_max 0.72
_exptl_crystal_size_mid 0.41
_exptl_crystal_size_min 0.02
_refine_diff_density_max 0.280
_refine_diff_density_min -0.280
_refine_diff_density_rms 0.050
_refine_ls_extinction_method none
_refine_ls_goodness_of_fit_ref 0.993
_refine_ls_hydrogen_treatment constr
_refine_ls_matrix_type full
_refine_ls_number_parameters 190
_refine_ls_number_reflns 3008
_refine_ls_number_restraints 0
_refine_ls_restrained_S_all 0.993
_refine_ls_R_factor_all 0.1083
_refine_ls_R_factor_gt 0.0579
_refine_ls_shift/su_max 0.001
_refine_ls_shift/su_mean 0.000
_refine_ls_structure_factor_coef Fsqd
_refine_ls_weighting_details 'calc w=1/[\s^2^(Fo^2^)+(0.0445P)^2^+0.5587P] where P=(Fo^2^+2Fc^2^)/3'
_refine_ls_weighting_scheme calc
_refine_ls_wR_factor_gt 0.1027
_refine_ls_wR_factor_ref 0.1191
_reflns_number_gt 1910
_reflns_number_total 3008
_reflns_threshold_expression >2sigma(I)
_cod_data_source_file jo6b01837_si_005.cif
_cod_data_source_block a13852
_cod_original_sg_symbol_H-M 'P 21/c'
_cod_database_code 4037251

loop_
_symmetry_equiv_pos_as_xyz
'x, y, z'
'-x, y+1/2, -z+1/2'
'-x, -y, -z'
'x, -y-1/2, z-1/2'

loop_
_atom_site_label
_atom_site_type_symbol
_atom_site_fract_x
_atom_site_fract_y
_atom_site_fract_z
_atom_site_U_iso_or_equiv
_atom_site_adp_type
_atom_site_occupancy
_atom_site_symmetry_multiplicity
_atom_site_calc_flag
_atom_site_refinement_flags
C1 C 0.41667(16) 0.6048(4) 0.7487(2) 0.0297(7) Uani 1 1 d .
H1A H 0.4214 0.6913 0.6935 0.036 Uiso 1 1 calc R
H1B H 0.4684 0.5937 0.8019 0.036 Uiso 1 1 calc R
C2 C 0.39621(19) 0.4394(4) 0.6874(3) 0.0429(9) Uani 1 1 d .
H2A H 0.4369 0.4105 0.6489 0.064 Uiso 1 1 calc R
H2B H 0.3458 0.4497 0.6326 0.064 Uiso 1 1 calc R
H2C H 0.3928 0.3519 0.7414 0.064 Uiso 1 1 calc R
C3 C 0.31517(17) 0.5021(4) 0.9069(2) 0.0343(8) Uani 1 1 d .
H3A H 0.2691 0.5363 0.9340 0.041 Uiso 1 1 calc R
H3B H 0.2996 0.4056 0.8564 0.041 Uiso 1 1 calc R
C4 C 0.38066(18) 0.4491(4) 1.0064(2) 0.0452(9) Uani 1 1 d .
H4A H 0.3626 0.3563 1.0452 0.068 Uiso 1 1 calc R
H4B H 0.3952 0.5432 1.0578 0.068 Uiso 1 1 calc R
H4C H 0.4262 0.4137 0.9799 0.068 Uiso 1 1 calc R
C5 C 0.38612(17) 0.8548(4) 0.9205(2) 0.0340(8) Uani 1 1 d .
H5A H 0.3526 0.8739 0.9731 0.041 Uiso 1 1 calc R
H5B H 0.4386 0.8225 0.9653 0.041 Uiso 1 1 calc R
C6 C 0.39338(19) 1.0179(4) 0.8606(3) 0.0462(9) Uani 1 1 d .
H6A H 0.4157 1.1036 0.9157 0.069 Uiso 1 1 calc R
H6B H 0.3415 1.0534 0.8179 0.069 Uiso 1 1 calc R
H6C H 0.4276 1.0016 0.8097 0.069 Uiso 1 1 calc R
C7 C 0.25720(15) 0.7647(4) 0.7146(2) 0.0230(7) Uani 1 1 d .
C8 C 0.18989(15) 0.8446(4) 0.7441(2) 0.0225(7) Uani 1 1 d .
C9 C 0.17439(16) 0.8475(4) 0.8451(2) 0.0310(8) Uani 1 1 d .
H9 H 0.2074 0.7992 0.9100 0.037 Uiso 1 1 calc R
C10 C 0.09918(16) 0.9354(4) 0.8444(2) 0.0335(8) Uani 1 1 d .
H10A H 0.1047 1.0079 0.9108 0.040 Uiso 1 1 calc R
H10B H 0.0561 0.8552 0.8417 0.040 Uiso 1 1 calc R
C11 C 0.08529(17) 1.0393(4) 0.7358(2) 0.0290(7) Uani 1 1 d .
H11 H 0.0281 1.0568 0.7032 0.035 Uiso 1 1 calc R
C12 C 0.12795(18) 1.2052(4) 0.7598(2) 0.0368(8) Uani 1 1 d .
H12A H 0.0975 1.2799 0.7970 0.044 Uiso 1 1 calc R
H12B H 0.1794 1.1860 0.8124 0.044 Uiso 1 1 calc R
C13 C 0.14089(18) 1.2920(4) 0.6563(3) 0.0414(9) Uani 1 1 d .
H13A H 0.1694 1.3978 0.6780 0.050 Uiso 1 1 calc R
H13B H 0.0898 1.3184 0.6050 0.050 Uiso 1 1 calc R
C14 C 0.18823(18) 1.1791(4) 0.5969(2) 0.0380(8) Uani 1 1 d .
H14A H 0.1979 1.2367 0.5306 0.046 Uiso 1 1 calc R
H14B H 0.2394 1.1522 0.6480 0.046 Uiso 1 1 calc R
C15 C 0.14265(16) 1.0225(4) 0.5620(2) 0.0299(7) Uani 1 1 d .
C16 C 0.12168(15) 0.9258(4) 0.6578(2) 0.0241(7) Uani 1 1 d .
C17 C 0.06600(17) 0.7929(4) 0.6095(2) 0.0316(8) Uani 1 1 d .
N1 N 0.02305(17) 0.6882(4) 0.5766(2) 0.0515(8) Uani 1 1 d .
O1 O 0.25908(11) 0.7600(3) 0.61549(15) 0.0376(6) Uani 1 1 d .
O2 O 0.11759(12) 0.9801(3) 0.46573(16) 0.0400(6) Uani 1 1 d .
Si1 Si 0.34469(4) 0.67763(10) 0.82672(6) 0.0236(2) Uani 1 1 d .

loop_
_atom_site_aniso_label
_atom_site_aniso_U_11
_atom_site_aniso_U_22
_atom_site_aniso_U_33
_atom_site_aniso_U_23
_atom_site_aniso_U_13
_atom_site_aniso_U_12
C1 0.0289(16) 0.0321(19) 0.0286(15) 0.0016(14) 0.0081(12) 0.0038(15)
C2 0.060(2) 0.032(2) 0.0423(19) -0.0026(17) 0.0222(16) 0.0057(18)
C3 0.0388(18) 0.0287(19) 0.0376(17) 0.0082(15) 0.0137(14) 0.0032(15)
C4 0.060(2) 0.037(2) 0.0374(19) 0.0120(17) 0.0086(16) 0.0052(18)
C5 0.0376(18) 0.036(2) 0.0276(16) -0.0058(15) 0.0065(13) -0.0016(15)
C6 0.052(2) 0.032(2) 0.052(2) -0.0039(18) 0.0075(17) -0.0068(17)
C7 0.0286(16) 0.0204(17) 0.0193(14) 0.0033(13) 0.0046(11) -0.0002(13)
C8 0.0265(16) 0.0195(17) 0.0207(14) 0.0035(13) 0.0040(11) 0.0022(13)
C9 0.0344(17) 0.034(2) 0.0242(15) 0.0022(14) 0.0060(13) 0.0047(15)
C10 0.0373(18) 0.038(2) 0.0294(16) -0.0015(15) 0.0156(14) 0.0061(16)
C11 0.0285(16) 0.0314(19) 0.0275(16) -0.0015(15) 0.0074(12) 0.0073(15)
C12 0.0421(19) 0.031(2) 0.0357(17) -0.0042(16) 0.0053(14) 0.0083(16)
C13 0.051(2) 0.025(2) 0.0424(19) 0.0019(16) 0.0004(16) -0.0005(16)
C14 0.0441(19) 0.034(2) 0.0360(17) 0.0107(16) 0.0094(14) -0.0005(18)
C15 0.0291(17) 0.032(2) 0.0282(17) 0.0057(15) 0.0063(13) 0.0124(15)
C16 0.0241(15) 0.0233(18) 0.0243(14) 0.0008(13) 0.0046(12) 0.0006(14)
C17 0.0292(18) 0.031(2) 0.0337(17) -0.0019(16) 0.0061(14) 0.0032(16)
N1 0.0480(18) 0.050(2) 0.0553(18) -0.0111(17) 0.0110(15) -0.0104(17)
O1 0.0406(13) 0.0510(15) 0.0216(11) 0.0023(10) 0.0082(9) 0.0137(11)
O2 0.0510(14) 0.0446(15) 0.0219(11) 0.0030(10) 0.0045(9) 0.0092(11)
Si1 0.0274(4) 0.0218(5) 0.0212(4) 0.0023(4) 0.0051(3) 0.0024(4)

loop_
_atom_type_symbol
_atom_type_description
_atom_type_scat_dispersion_real
_atom_type_scat_dispersion_imag
_atom_type_scat_source
C C 0.0033 0.0016 'International Tables Vol C Tables 4.2.6.8 and 6.1.1.4'
H H 0.0000 0.0000 'International Tables Vol C Tables 4.2.6.8 and 6.1.1.4'
N N 0.0061 0.0033 'International Tables Vol C Tables 4.2.6.8 and 6.1.1.4'
O O 0.0106 0.0060 'International Tables Vol C Tables 4.2.6.8 and 6.1.1.4'
Si Si 0.0817 0.0704 'International Tables Vol C Tables 4.2.6.8 and 6.1.1.4'

loop_
_geom_angle_atom_site_label_1
_geom_angle_atom_site_label_2
_geom_angle_atom_site_label_3
_geom_angle
C2 C1 Si1 114.8(2)
C2 C1 H1A 108.6
Si1 C1 H1A 108.6
C2 C1 H1B 108.6
Si1 C1 H1B 108.6
H1A C1 H1B 107.5
C1 C2 H2A 109.5
C1 C2 H2B 109.5
H2A C2 H2B 109.5
C1 C2 H2C 109.5
H2A C2 H2C 109.5
H2B C2 H2C 109.5
C4 C3 Si1 112.5(2)
C4 C3 H3A 109.1
Si1 C3 H3A 109.1
C4 C3 H3B 109.1
Si1 C3 H3B 109.1
H3A C3 H3B 107.8
C3 C4 H4A 109.5
C3 C4 H4B 109.5
H4A C4 H4B 109.5
C3 C4 H4C 109.5
H4A C4 H4C 109.5
H4B C4 H4C 109.5
C6 C5 Si1 114.8(2)
C6 C5 H5A 108.6
Si1 C5 H5A 108.6
C6 C5 H5B 108.6
Si1 C5 H5B 108.6
H5A C5 H5B 107.5
C5 C6 H6A 109.5
C5 C6 H6B 109.5
H6A C6 H6B 109.5
C5 C6 H6C 109.5
H6A C6 H6C 109.5
H6B C6 H6C 109.5
O1 C7 C8 118.5(2)
O1 C7 Si1 119.3(2)
C8 C7 Si1 122.09(19)
C9 C8 C7 126.7(3)
C9 C8 C16 109.5(2)
C7 C8 C16 123.6(2)
C8 C9 C10 112.5(2)
C8 C9 H9 123.7
C10 C9 H9 123.7
C9 C10 C11 102.3(2)
C9 C10 H10A 111.3
C11 C10 H10A 111.3
C9 C10 H10B 111.3
C11 C10 H10B 111.3
H10A C10 H10B 109.2
C12 C11 C10 109.7(2)
C12 C11 C16 111.7(2)
C10 C11 C16 102.5(2)
C12 C11 H11 110.9
C10 C11 H11 110.9
C16 C11 H11 110.9
C13 C12 C11 114.0(2)
C13 C12 H12A 108.8
C11 C12 H12A 108.8
C13 C12 H12B 108.8
C11 C12 H12B 108.8
H12A C12 H12B 107.7
C12 C13 C14 109.9(3)
C12 C13 H13A 109.7
C14 C13 H13A 109.7
C12 C13 H13B 109.7
C14 C13 H13B 109.7
H13A C13 H13B 108.2
C15 C14 C13 108.5(2)
C15 C14 H14A 110.0
C13 C14 H14A 110.0
C15 C14 H14B 110.0
C13 C14 H14B 110.0
H14A C14 H14B 108.4
O2 C15 C14 124.1(3)
O2 C15 C16 121.0(3)
C14 C15 C16 114.6(2)
C17 C16 C15 108.5(2)
C17 C16 C8 107.7(2)
C15 C16 C8 116.9(2)
C17 C16 C11 109.6(2)
C15 C16 C11 112.9(2)
C8 C16 C11 100.8(2)
N1 C17 C16 177.2(3)
C1 Si1 C5 110.28(13)
C1 Si1 C3 110.47(14)
C5 Si1 C3 111.35(14)
C1 Si1 C7 105.55(12)
C5 Si1 C7 106.97(13)
C3 Si1 C7 112.03(13)

loop_
_geom_bond_atom_site_label_1
_geom_bond_atom_site_label_2
_geom_bond_distance
C1 C2 1.527(4)
C1 Si1 1.864(3)
C1 H1A 0.9900
C1 H1B 0.9900
C2 H2A 0.9800
C2 H2B 0.9800
C2 H2C 0.9800
C3 C4 1.527(4)
C3 Si1 1.867(3)
C3 H3A 0.9900
C3 H3B 0.9900
C4 H4A 0.9800
C4 H4B 0.9800
C4 H4C 0.9800
C5 C6 1.525(4)
C5 Si1 1.867(3)
C5 H5A 0.9900
C5 H5B 0.9900
C6 H6A 0.9800
C6 H6B 0.9800
C6 H6C 0.9800
C7 O1 1.232(3)
C7 C8 1.471(4)
C7 Si1 1.935(3)
C8 C9 1.339(3)
C8 C16 1.544(4)
C9 C10 1.500(4)
C9 H9 0.9500
C10 C11 1.546(4)
C10 H10A 0.9900
C10 H10B 0.9900
C11 C12 1.523(4)
C11 C16 1.572(4)
C11 H11 1.0000
C12 C13 1.520(4)
C12 H12A 0.9900
C12 H12B 0.9900
C13 C14 1.534(4)
C13 H13A 0.9900
C13 H13B 0.9900
C14 C15 1.498(4)
C14 H14A 0.9900
C14 H14B 0.9900
C15 O2 1.211(3)
C15 C16 1.533(4)
C16 C17 1.473(4)
C17 N1 1.138(4)
